data_4110383
loop_
_publ_author_name
'Fumihito Mori'
'Tetsuya Nyui'
'Takayuki Ishida'
'Takashi Nogami'
'Kwang-Yong Choi'
'Hiroyuki Nojiri'

_publ_contact_author_address
;
    Department of Applied Physics and Chemistry, The University of
    Electro-Communications, Chofu, Tokyo 182-8585, Japan
;
_publ_contact_author_email ' ishi@pc.uec.ac.jp '
_publ_contact_author_fax ' +81-424-43-5501 '
_publ_contact_author_name ' Takayuki Ishida'
_publ_contact_author_phone ' +81-424-43-5490 '
_publ_section_title
;
 Oximate-Bridged Trinuclear Dy-Cu-Dy Complex Behaving as a Single-Molecule
 Magnet and Its Mechanistic Investigation
;
_journal_name_full 'Journal of the American Chemical Society'
_journal_page_first 1440
_journal_page_last 1441
_journal_paper_doi 10.1021/ja057183f
_journal_volume 128
_journal_year 2006
_chemical_formula_moiety 'C52 H22 Cu Dy2 F36 N6 O14 '
_chemical_formula_sum 'C52 H22 Cu Dy2 F36 N6 O14'
_chemical_formula_weight 2027.27
_space_group_IT_number 14
_symmetry_cell_setting monoclinic
_symmetry_Int_Tables_number 14
_symmetry_space_group_name_Hall '-P 2yn'
_symmetry_space_group_name_H-M 'P 1 21/n 1'
_audit_creation_date 2004-12-25
_audit_creation_method 'by CrystalStructure v3.5.1'
_cell_angle_alpha 90
_cell_angle_beta 92.09(4)
_cell_angle_gamma 90
_cell_formula_units_Z 2
_cell_length_a 8.368(4)
_cell_length_b 25.41(1)
_cell_length_c 15.691(7)
_cell_measurement_reflns_used 28181
_cell_measurement_temperature 90(1)
_cell_measurement_theta_max 27.5
_cell_measurement_theta_min 0.8
_cell_volume 3334(3)
_computing_cell_refinement PROCESS-AUTO
_computing_data_collection PROCESS-AUTO
_computing_data_reduction CrystalStructure
_computing_publication_material 'CrystalStructure Ver. 3.5.1'
_computing_structure_refinement CRYSTALS
_computing_structure_solution SIR92
_diffrn_detector_area_resol_mean 10.00
_diffrn_measured_fraction_theta_full 0.96
_diffrn_measured_fraction_theta_max 0.96
_diffrn_measurement_device_type 'Rigaku RAXIS-RAPID'
_diffrn_measurement_method w
_diffrn_radiation_type 'Mo K a'
_diffrn_radiation_wavelength 0.7107
_diffrn_reflns_av_R_equivalents 0.079
_diffrn_reflns_limit_h_max 10
_diffrn_reflns_limit_h_min 0
_diffrn_reflns_limit_k_max 32
_diffrn_reflns_limit_k_min 0
_diffrn_reflns_limit_l_max 20
_diffrn_reflns_limit_l_min -20
_diffrn_reflns_number 14606
_diffrn_reflns_theta_full 27.46
_diffrn_reflns_theta_max 27.46
_exptl_absorpt_coefficient_mu 2.704
_exptl_absorpt_correction_T_max 0.733
_exptl_absorpt_correction_T_min 0.579
_exptl_absorpt_correction_type numerical
_exptl_absorpt_process_details
;
    Higashi, T. (1999). Program for Absorption Correction.
    Rigaku Corporation, Tokyo, Japan.
;
_exptl_crystal_colour brown
_exptl_crystal_density_diffrn 2.020
_exptl_crystal_description block
_exptl_crystal_F_000 1946.00
_exptl_crystal_size_max 0.18
_exptl_crystal_size_mid 0.16
_exptl_crystal_size_min 0.12
_refine_diff_density_max 5.12
_refine_diff_density_min -2.16
_refine_ls_extinction_method none
_refine_ls_goodness_of_fit_ref 0.835
_refine_ls_hydrogen_treatment refall
_refine_ls_number_parameters 513
_refine_ls_number_reflns 7134
_refine_ls_R_factor_gt 0.062
_refine_ls_shift/su_max 0.019
_refine_ls_structure_factor_coef F
_refine_ls_weighting_details 'w = 1/[0.0001Fo^2^ + 6.0000 s(Fo^2^)]'
_refine_ls_weighting_scheme calc
_refine_ls_wR_factor_ref 0.061
_reflns_number_gt 4452
_reflns_number_total 7303
_reflns_threshold_expression 'F^2^\\langle2.0 s(F^2^)'
_cod_data_source_file ja057183fsi20051028_123053.cif
_cod_data_source_block '_[{Dy(hfac)3}2{Cu(dpk)2}]___'
_cod_original_cell_volume 3333(2)
_cod_original_formula_sum 'C52 H22 Cu Dy2 F36 N6 O14 '
_cod_database_code 4110383

loop_
_symmetry_equiv_pos_as_xyz
x,y,z
-x,-y,-z
-x+1/2,y+1/2,-z+1/2
x+1/2,-y+1/2,z+1/2

loop_
_atom_site_label
_atom_site_type_symbol
_atom_site_fract_x
_atom_site_fract_y
_atom_site_fract_z
_atom_site_U_iso_or_equiv
_atom_site_adp_type
_atom_site_occupancy
_atom_site_symmetry_multiplicity
_atom_site_calc_flag
Dy(1) Dy 0.16427(6) -0.12357(2) 0.21784(3) 0.0317(1) Uani 1.00 1 d
Cu(1) Cu 0.0000 0.0000 0.0000 0.0335(5) Uani 1.00 1 d
F(1) F 0.6260(7) -0.0439(3) 0.0490(4) 0.058(2) Uani 1.00 1 d
F(2) F 0.4499(6) -0.0713(3) -0.0411(4) 0.049(2) Uani 1.00 1 d
F(3) F 0.6686(7) -0.1145(2) -0.0233(4) 0.055(2) Uani 1.00 1 d
F(4) F 0.475(1) -0.2873(3) 0.1843(6) 0.107(3) Uani 1.00 1 d
F(5) F 0.7038(9) -0.2575(3) 0.1625(5) 0.096(3) Uani 1.00 1 d
F(6) F 0.6133(7) -0.2526(3) 0.2833(4) 0.060(2) Uani 1.00 1 d
F(7) F 0.4225(8) 0.0603(3) 0.2883(5) 0.080(3) Uani 1.00 1 d
F(8) F 0.242(1) 0.0814(3) 0.3702(6) 0.115(4) Uani 1.00 1 d
F(9) F 0.1886(9) 0.0713(3) 0.2377(6) 0.100(3) Uani 1.00 1 d
F(10) F 0.233(1) -0.1483(3) 0.5247(5) 0.089(3) Uani 1.00 1 d
F(11) F 0.3567(8) -0.0770(4) 0.5577(5) 0.097(3) Uani 1.00 1 d
F(12) F 0.1005(8) -0.0776(3) 0.5464(4) 0.064(2) Uani 1.00 1 d
F(13) F -0.2363(8) -0.0417(2) 0.4108(4) 0.057(2) Uani 1.00 1 d
F(14) F -0.3934(7) -0.0731(3) 0.3142(5) 0.057(2) Uani 1.00 1 d
F(15) F -0.3821(7) -0.1100(2) 0.4366(4) 0.054(2) Uani 1.00 1 d
F(16) F -0.1332(7) -0.2742(2) 0.4323(4) 0.047(2) Uani 1.00 1 d
F(17) F -0.0285(8) -0.2995(2) 0.3142(4) 0.055(2) Uani 1.00 1 d
F(18) F 0.1223(7) -0.2692(3) 0.4174(5) 0.058(2) Uani 1.00 1 d
O(1) O -0.0173(7) -0.0876(3) 0.1258(4) 0.036(2) Uani 1.00 1 d
O(2) O 0.3567(8) -0.0975(3) 0.1189(4) 0.037(2) Uani 1.00 1 d
O(3) O 0.3798(8) -0.1840(3) 0.2288(4) 0.039(2) Uani 1.00 1 d
O(4) O 0.2268(7) -0.0345(3) 0.2471(5) 0.039(2) Uani 1.00 1 d
O(5) O 0.2393(7) -0.1183(3) 0.3647(4) 0.038(2) Uani 1.00 1 d
O(6) O -0.0707(8) -0.0979(3) 0.2918(4) 0.035(2) Uani 1.00 1 d
O(7) O 0.0578(7) -0.1985(3) 0.2790(4) 0.035(2) Uani 1.00 1 d
N(1) N 0.1143(9) -0.1854(3) 0.0876(5) 0.032(3) Uani 1.00 1 d
N(2) N 0.0892(9) -0.0381(3) -0.1015(5) 0.029(2) Uani 1.00 1 d
N(3) N 0.0133(8) -0.0743(3) 0.0452(5) 0.030(2) Uani 1.00 1 d
C(1) C 0.044(1) -0.1703(4) 0.0135(7) 0.033(3) Uani 1.00 1 d
C(2) C -0.031(1) -0.2033(4) -0.0454(6) 0.031(3) Uani 1.00 1 d
C(3) C -0.030(1) -0.2563(4) -0.0271(6) 0.032(3) Uani 1.00 1 d
C(4) C 0.048(1) -0.2747(4) 0.0446(6) 0.031(3) Uani 1.00 1 d
C(5) C 0.116(1) -0.2377(4) 0.1018(6) 0.033(3) Uani 1.00 1 d
C(6) C 0.096(1) -0.0914(4) -0.0922(7) 0.029(3) Uani 1.00 1 d
C(7) C 0.160(1) -0.1239(5) -0.1564(6) 0.037(3) Uani 1.00 1 d
C(8) C 0.213(1) -0.1004(4) -0.2319(7) 0.036(3) Uani 1.00 1 d
C(9) C 0.206(1) -0.0466(5) -0.2388(7) 0.043(3) Uani 1.00 1 d
C(10) C 0.140(1) -0.0153(4) -0.1728(7) 0.037(3) Uani 1.00 1 d
C(11) C 0.048(1) -0.1121(4) -0.0090(6) 0.029(3) Uani 1.00 1 d
C(12) C 0.559(1) -0.0871(4) 0.0168(7) 0.038(3) Uani 1.00 1 d
C(13) C 0.481(1) -0.1204(5) 0.0900(6) 0.036(3) Uani 1.00 1 d
C(14) C 0.548(1) -0.1661(4) 0.1151(6) 0.034(3) Uani 1.00 1 d
C(15) C 0.492(1) -0.1959(4) 0.1821(7) 0.038(3) Uani 1.00 1 d
C(16) C 0.573(1) -0.2483(5) 0.2010(7) 0.045(4) Uani 1.00 1 d
C(17) C 0.272(2) 0.0524(5) 0.300(1) 0.060(5) Uani 1.00 1 d
C(18) C 0.244(1) -0.0077(4) 0.3136(8) 0.041(3) Uani 1.00 1 d
C(19) C 0.243(1) -0.0269(4) 0.3974(7) 0.039(3) Uani 1.00 1 d
C(20) C 0.242(1) -0.0809(5) 0.4167(7) 0.036(3) Uani 1.00 1 d
C(21) C 0.232(2) -0.0965(5) 0.5121(8) 0.053(4) Uani 1.00 1 d
C(22) C -0.292(1) -0.0878(4) 0.3776(7) 0.040(4) Uani 1.00 1 d
C(23) C -0.156(1) -0.1203(5) 0.3452(7) 0.035(3) Uani 1.00 1 d
C(24) C -0.139(1) -0.1723(4) 0.3761(7) 0.042(3) Uani 1.00 1 d
C(25) C -0.033(1) -0.2072(4) 0.3392(7) 0.032(3) Uani 1.00 1 d
C(26) C -0.018(1) -0.2625(5) 0.3760(7) 0.043(4) Uani 1.00 1 d
H(1) H -0.081(1) -0.1903(4) -0.0966(6) 0.037(3) Uiso 1.00 1 c
H(2) H -0.083(1) -0.2804(4) -0.0654(6) 0.039(3) Uiso 1.00 1 c
H(3) H 0.054(1) -0.3113(4) 0.0565(6) 0.038(3) Uiso 1.00 1 c
H(4) H 0.164(1) -0.2500(4) 0.1540(6) 0.040(3) Uiso 1.00 1 c
H(5) H 0.168(1) -0.1609(5) -0.1481(6) 0.044(3) Uiso 1.00 1 c
H(6) H 0.254(1) -0.1216(4) -0.2758(7) 0.043(3) Uiso 1.00 1 c
H(7) H 0.240(1) -0.0309(5) -0.2899(7) 0.052(4) Uiso 1.00 1 c
H(8) H 0.135(1) 0.0219(4) -0.1788(7) 0.044(3) Uiso 1.00 1 c
H(9) H 0.639(1) -0.1785(4) 0.0863(6) 0.041(3) Uiso 1.00 1 c
H(10) H 0.246(1) -0.0031(4) 0.4441(7) 0.046(3) Uiso 1.00 1 c
H(11) H -0.199(1) -0.1834(4) 0.4232(7) 0.050(4) Uiso 1.00 1 c

loop_
_atom_site_aniso_label
_atom_site_aniso_U_11
_atom_site_aniso_U_22
_atom_site_aniso_U_33
_atom_site_aniso_U_12
_atom_site_aniso_U_13
_atom_site_aniso_U_23
Dy(1) 0.0345(3) 0.0322(3) 0.0284(3) 0.0032(3) 0.0007(2) -0.0070(3)
Cu(1) 0.033(1) 0.0250(9) 0.044(1) -0.0022(9) 0.0122(8) -0.0053(9)
F(1) 0.054(4) 0.046(4) 0.074(5) -0.012(3) -0.012(3) -0.015(4)
F(2) 0.036(3) 0.071(5) 0.041(4) 0.001(3) 0.001(3) 0.014(3)
F(3) 0.047(4) 0.044(4) 0.074(5) 0.010(3) 0.022(3) 0.001(4)
F(4) 0.103(6) 0.050(5) 0.162(9) 0.015(5) -0.078(6) -0.040(5)
F(5) 0.108(6) 0.101(6) 0.083(6) 0.085(6) 0.053(5) 0.045(5)
F(6) 0.084(5) 0.057(5) 0.040(4) 0.012(4) 0.000(4) 0.009(4)
F(7) 0.048(4) 0.065(5) 0.128(8) -0.012(4) -0.001(4) 0.022(5)
F(8) 0.166(9) 0.045(5) 0.14(1) -0.007(5) 0.082(7) -0.037(5)
F(9) 0.094(6) 0.034(4) 0.17(1) -0.000(4) -0.090(6) 0.000(5)
F(10) 0.166(8) 0.068(5) 0.032(5) 0.047(6) -0.012(5) -0.007(4)
F(11) 0.071(5) 0.18(1) 0.037(5) -0.005(6) -0.009(4) -0.026(5)
F(12) 0.061(4) 0.074(5) 0.059(5) 0.015(4) 0.023(4) 0.003(4)
F(13) 0.077(5) 0.047(4) 0.050(5) 0.003(4) 0.029(4) -0.012(3)
F(14) 0.052(4) 0.053(4) 0.067(5) 0.010(3) 0.021(4) -0.000(4)
F(15) 0.056(4) 0.050(4) 0.058(5) 0.004(3) 0.032(3) 0.016(3)
F(16) 0.049(4) 0.044(4) 0.049(4) -0.007(3) 0.007(3) 0.006(3)
F(17) 0.079(5) 0.032(4) 0.054(5) 0.001(4) 0.014(4) -0.001(3)
F(18) 0.042(4) 0.054(4) 0.078(5) 0.001(4) -0.007(3) 0.019(4)
O(1) 0.036(4) 0.035(4) 0.039(5) 0.002(3) 0.012(3) -0.005(4)
O(2) 0.038(4) 0.033(4) 0.039(5) -0.001(3) -0.001(3) -0.016(3)
O(3) 0.046(4) 0.049(5) 0.024(4) 0.006(4) 0.001(3) -0.008(4)
O(4) 0.038(4) 0.035(4) 0.043(5) 0.005(3) 0.001(3) -0.014(4)
O(5) 0.039(4) 0.037(4) 0.038(4) 0.003(4) 0.007(3) -0.004(4)
O(6) 0.047(4) 0.029(4) 0.030(4) -0.002(3) 0.012(3) -0.005(3)
O(7) 0.039(4) 0.040(4) 0.026(4) 0.006(4) 0.002(3) -0.010(3)
N(1) 0.025(4) 0.036(5) 0.035(5) 0.002(4) 0.005(4) -0.003(4)
N(2) 0.029(4) 0.031(5) 0.026(5) 0.003(4) -0.002(4) -0.004(4)
N(3) 0.017(4) 0.038(5) 0.035(6) -0.002(4) 0.008(4) -0.011(4)
C(1) 0.019(5) 0.037(6) 0.044(7) -0.000(5) 0.003(5) -0.008(5)
C(2) 0.028(6) 0.034(6) 0.030(6) -0.000(5) -0.003(4) -0.007(5)
C(3) 0.025(5) 0.042(7) 0.029(6) 0.004(5) -0.001(5) -0.010(5)
C(4) 0.025(5) 0.036(6) 0.034(6) -0.001(5) -0.002(4) -0.006(5)
C(5) 0.045(6) 0.026(6) 0.029(6) -0.003(5) -0.001(5) -0.001(5)
C(6) 0.027(5) 0.024(5) 0.035(7) 0.010(5) -0.007(4) -0.005(5)
C(7) 0.047(6) 0.034(6) 0.029(6) 0.002(6) -0.001(4) -0.003(6)
C(8) 0.048(6) 0.030(6) 0.030(6) 0.006(5) 0.005(5) -0.003(5)
C(9) 0.047(7) 0.057(8) 0.025(6) 0.002(6) 0.004(5) -0.001(6)
C(10) 0.041(6) 0.031(6) 0.039(7) 0.001(5) -0.001(5) -0.007(5)
C(11) 0.018(5) 0.036(6) 0.034(6) 0.008(4) -0.002(4) -0.006(5)
C(12) 0.023(6) 0.042(7) 0.050(8) 0.003(5) -0.006(5) -0.010(6)
C(13) 0.028(5) 0.054(7) 0.026(6) -0.012(6) 0.001(4) -0.010(6)
C(14) 0.030(6) 0.042(6) 0.029(6) 0.016(5) 0.002(5) -0.008(5)
C(15) 0.030(6) 0.051(7) 0.032(7) 0.014(5) -0.012(5) -0.009(6)
C(16) 0.054(7) 0.063(8) 0.018(6) 0.018(7) -0.001(5) 0.005(6)
C(17) 0.039(7) 0.045(8) 0.10(1) -0.009(7) 0.011(7) -0.024(8)
C(18) 0.029(6) 0.038(7) 0.054(8) 0.009(5) 0.005(5) -0.024(6)
C(19) 0.029(6) 0.053(8) 0.034(7) 0.006(6) -0.004(5) -0.026(6)
C(20) 0.028(6) 0.054(7) 0.024(6) 0.007(6) -0.009(4) -0.020(6)
C(21) 0.060(9) 0.059(9) 0.039(8) 0.011(8) -0.001(7) -0.011(7)
C(22) 0.043(7) 0.039(7) 0.039(8) 0.005(6) 0.011(6) -0.002(6)
C(23) 0.031(5) 0.039(6) 0.036(6) 0.006(6) 0.001(5) -0.013(6)
C(24) 0.054(7) 0.036(6) 0.037(7) 0.009(6) 0.016(5) 0.005(5)
C(25) 0.029(6) 0.033(6) 0.033(7) -0.005(5) -0.009(5) -0.007(5)
C(26) 0.041(7) 0.045(7) 0.043(8) -0.002(6) -0.001(6) -0.007(6)

loop_
_atom_type_symbol
_atom_type_description
_atom_type_scat_dispersion_real
_atom_type_scat_dispersion_imag
_atom_type_scat_source
C C 0.003 0.002
;
International Tables for Crystallography
(1992, Vol. C, Tables 4.2.6.8 and 6.1.1.4)
;
H H 0.000 0.000
;
International Tables for Crystallography
(1992, Vol. C, Table 6.1.1.4)
;
Cu Cu 0.320 1.265
;
International Tables for Crystallography
(1992, Vol. C, Tables 4.2.6.8 and 6.1.1.4)
;
Dy Dy -0.189 4.410
;
International Tables for Crystallography
(1992, Vol. C, Tables 4.2.6.8 and 6.1.1.4)
;
F F 0.017 0.010
;
International Tables for Crystallography
(1992, Vol. C, Tables 4.2.6.8 and 6.1.1.4)
;
N N 0.006 0.003
;
International Tables for Crystallography
(1992, Vol. C, Tables 4.2.6.8 and 6.1.1.4)
;
O O 0.011 0.006
;
International Tables for Crystallography
(1992, Vol. C, Tables 4.2.6.8 and 6.1.1.4)
;

loop_
_geom_angle_atom_site_label_1
_geom_angle_atom_site_label_2
_geom_angle_atom_site_label_3
_geom_angle
_geom_angle_publ_flag
O(1) Dy(1) O(2) 85.7(2) yes
O(1) Dy(1) O(3) 143.4(2) yes
O(1) Dy(1) O(4) 82.9(2) yes
O(1) Dy(1) O(5) 138.5(2) yes
O(1) Dy(1) O(6) 69.8(2) yes
O(1) Dy(1) O(7) 109.7(2) yes
O(1) Dy(1) N(1) 69.8(2) yes
O(2) Dy(1) O(3) 72.2(2) yes
O(2) Dy(1) O(4) 73.1(2) yes
O(2) Dy(1) O(5) 117.3(2) yes
O(2) Dy(1) O(6) 145.6(2) yes
O(2) Dy(1) O(7) 141.1(2) yes
O(2) Dy(1) N(1) 75.4(2) yes
O(3) Dy(1) O(4) 116.3(2) yes
O(3) Dy(1) O(5) 78.0(2) yes
O(3) Dy(1) O(6) 140.6(2) yes
O(3) Dy(1) O(7) 75.0(2) yes
O(3) Dy(1) N(1) 76.5(2) yes
O(4) Dy(1) O(5) 73.1(2) yes
O(4) Dy(1) O(6) 80.0(2) yes
O(4) Dy(1) O(7) 142.2(2) yes
O(4) Dy(1) N(1) 139.4(3) yes
O(5) Dy(1) O(6) 73.1(2) yes
O(5) Dy(1) O(7) 74.7(2) yes
O(5) Dy(1) N(1) 145.9(2) yes
O(6) Dy(1) O(7) 72.0(2) yes
O(6) Dy(1) N(1) 115.5(2) yes
O(7) Dy(1) N(1) 77.1(2) yes
N(2) Cu(1) N(3) 79.2(3) yes
N(3) O(1) Dy(1) 124.0(5) yes
C(13) O(2) Dy(1) 133.0(7) yes
C(15) O(3) Dy(1) 134.5(7) yes
C(18) O(4) Dy(1) 134.6(7) yes
C(20) O(5) Dy(1) 132.4(7) yes
C(23) O(6) Dy(1) 133.6(6) yes
C(25) O(7) Dy(1) 135.0(6) yes
C(1) N(1) C(5) 115.2(8) yes
C(1) N(1) Dy(1) 124.3(6) yes
C(5) N(1) Dy(1) 117.8(6) yes
C(6) N(2) C(10) 120.3(8) yes
C(6) N(2) Cu(1) 113.9(6) yes
C(10) N(2) Cu(1) 125.8(7) yes
C(11) N(3) Cu(1) 117.7(7) yes
C(11) N(3) O(1) 118.5(8) yes
Cu(1) N(3) O(1) 123.8(6) yes
C(2) C(1) C(11) 116.7(9) yes
C(2) C(1) N(1) 125.6(9) yes
C(11) C(1) N(1) 117.7(8) yes
C(3) C(2) H(1) 120(1) no
C(3) C(2) C(1) 117.2(9) yes
H(1) C(2) C(1) 122(1) no
C(4) C(3) H(2) 119(1) no
C(4) C(3) C(2) 120.3(9) yes
H(2) C(3) C(2) 119(1) no
C(5) C(4) H(3) 120(1) no
C(5) C(4) C(3) 118.0(9) yes
H(3) C(4) C(3) 121(1) no
H(4) C(5) N(1) 117(1) no
H(4) C(5) C(4) 118(1) no
N(1) C(5) C(4) 123.5(9) yes
C(7) C(6) C(11) 122.7(9) yes
C(7) C(6) N(2) 121.2(9) yes
C(11) C(6) N(2) 115.9(8) yes
C(8) C(7) H(5) 120(1) no
C(8) C(7) C(6) 118(1) yes
H(5) C(7) C(6) 120(1) no
C(9) C(8) H(6) 121(1) no
C(9) C(8) C(7) 118(1) yes
H(6) C(8) C(7) 120(1) no
C(10) C(9) H(7) 120(1) no
C(10) C(9) C(8) 120(1) yes
H(7) C(9) C(8) 118(1) no
H(8) C(10) N(2) 119(1) no
H(8) C(10) C(9) 119(1) no
N(2) C(10) C(9) 120.2(9) yes
N(3) C(11) C(1) 123.3(9) yes
N(3) C(11) C(6) 112.5(8) yes
C(1) C(11) C(6) 124.2(9) yes
C(13) C(12) F(1) 110.2(9) yes
C(13) C(12) F(2) 111.4(8) yes
C(13) C(12) F(3) 112.0(9) yes
F(1) C(12) F(2) 106.2(9) yes
F(1) C(12) F(3) 109.0(8) yes
F(2) C(12) F(3) 107.8(9) yes
C(14) C(13) O(2) 128.5(9) yes
C(14) C(13) C(12) 119.4(9) yes
O(2) C(13) C(12) 112.1(9) yes
C(15) C(14) H(9) 118(1) no
C(15) C(14) C(13) 122.8(9) yes
H(9) C(14) C(13) 118(1) no
C(16) C(15) O(3) 115.8(9) yes
C(16) C(15) C(14) 117.8(9) yes
O(3) C(15) C(14) 126(1) yes
F(4) C(16) F(5) 107(1) yes
F(4) C(16) F(6) 105(1) yes
F(4) C(16) C(15) 110.9(9) yes
F(5) C(16) F(6) 104.4(9) yes
F(5) C(16) C(15) 116(1) yes
F(6) C(16) C(15) 111.0(9) yes
C(18) C(17) F(7) 108(1) yes
C(18) C(17) F(8) 112(1) yes
C(18) C(17) F(9) 113(1) yes
F(7) C(17) F(8) 104(1) yes
F(7) C(17) F(9) 110(1) yes
F(8) C(17) F(9) 107(1) yes
C(19) C(18) O(4) 126(1) yes
C(19) C(18) C(17) 118(1) yes
O(4) C(18) C(17) 115(1) yes
C(20) C(19) H(10) 117(1) no
C(20) C(19) C(18) 122(1) yes
H(10) C(19) C(18) 120(1) no
C(21) C(20) O(5) 115(1) yes
C(21) C(20) C(19) 117(1) yes
O(5) C(20) C(19) 127(1) yes
F(10) C(21) F(11) 106(1) yes
F(10) C(21) F(12) 107(1) yes
F(10) C(21) C(20) 113(1) yes
F(11) C(21) F(12) 106(1) yes
F(11) C(21) C(20) 110(1) yes
F(12) C(21) C(20) 111(1) yes
C(23) C(22) F(13) 110.1(9) yes
C(23) C(22) F(14) 111.5(9) yes
C(23) C(22) F(15) 116.8(9) yes
F(13) C(22) F(14) 104.3(8) yes
F(13) C(22) F(15) 107.1(9) yes
F(14) C(22) F(15) 106.1(8) yes
C(24) C(23) O(6) 127.2(9) yes
C(24) C(23) C(22) 117.3(9) yes
O(6) C(23) C(22) 115.4(9) yes
C(25) C(24) H(11) 119(1) no
C(25) C(24) C(23) 120.5(9) yes
H(11) C(24) C(23) 119(1) no
C(26) C(25) O(7) 113.6(9) yes
C(26) C(25) C(24) 118.6(9) yes
O(7) C(25) C(24) 127.8(9) yes
F(16) C(26) F(17) 106.3(8) yes
F(16) C(26) F(18) 106.7(9) yes
F(16) C(26) C(25) 113.1(9) yes
F(17) C(26) F(18) 107.3(9) yes
F(17) C(26) C(25) 111.5(9) yes
F(18) C(26) C(25) 111.6(9) yes

loop_
_geom_bond_atom_site_label_1
_geom_bond_atom_site_label_2
_geom_bond_distance
_geom_bond_publ_flag
Dy(1) O(1) 2.251(6) yes
Dy(1) O(2) 2.371(7) yes
Dy(1) O(3) 2.370(7) yes
Dy(1) O(4) 2.363(7) yes
Dy(1) O(5) 2.370(7) yes
Dy(1) O(6) 2.409(7) yes
Dy(1) O(7) 2.324(7) yes
Dy(1) N(1) 2.598(8) yes
Cu(1) N(2) 2.029(8) yes
Cu(1) N(3) 2.018(8) yes
F(1) C(12) 1.33(1) yes
F(2) C(12) 1.33(1) yes
F(3) C(12) 1.33(1) yes
F(4) C(16) 1.31(1) yes
F(5) C(16) 1.29(1) yes
F(6) C(16) 1.33(1) yes
F(7) C(17) 1.29(1) yes
F(8) C(17) 1.36(2) yes
F(9) C(17) 1.27(2) yes
F(10) C(21) 1.33(2) yes
F(11) C(21) 1.34(1) yes
F(12) C(21) 1.33(1) yes
F(13) C(22) 1.36(1) yes
F(14) C(22) 1.34(1) yes
F(15) C(22) 1.34(1) yes
F(16) C(26) 1.37(1) yes
F(17) C(26) 1.35(1) yes
F(18) C(26) 1.33(1) yes
O(1) N(3) 1.34(1) yes
O(2) C(13) 1.28(1) yes
O(3) C(15) 1.25(1) yes
O(4) C(18) 1.25(1) yes
O(5) C(20) 1.25(1) yes
O(6) C(23) 1.25(1) yes
O(7) C(25) 1.26(1) yes
N(1) C(1) 1.34(1) yes
N(1) C(5) 1.35(1) yes
N(2) C(6) 1.36(1) yes
N(2) C(10) 1.34(1) yes
N(3) C(11) 1.32(1) yes
C(1) C(2) 1.38(1) yes
C(1) C(11) 1.52(1) yes
C(2) C(3) 1.38(1) yes
C(2) H(1) 0.95(1) no
C(3) C(4) 1.36(1) yes
C(3) H(2) 0.95(1) no
C(4) C(5) 1.41(1) yes
C(4) H(3) 0.95(1) no
C(5) H(4) 0.95(1) no
C(6) C(7) 1.42(1) yes
C(6) C(11) 1.48(1) yes
C(7) C(8) 1.41(1) yes
C(7) H(5) 0.95(2) no
C(8) C(9) 1.37(2) yes
C(8) H(6) 0.95(1) no
C(9) C(10) 1.43(2) yes
C(9) H(7) 0.95(2) no
C(10) H(8) 0.95(1) no
C(12) C(13) 1.59(2) yes
C(13) C(14) 1.35(2) yes
C(14) C(15) 1.39(1) yes
C(14) H(9) 0.95(1) no
C(15) C(16) 1.52(2) yes
C(17) C(18) 1.56(2) yes
C(18) C(19) 1.40(2) yes
C(19) C(20) 1.40(2) yes
C(19) H(10) 0.95(2) no
C(20) C(21) 1.55(2) yes
C(22) C(23) 1.52(1) yes
C(23) C(24) 1.41(2) yes
C(24) C(25) 1.39(1) yes
C(24) H(11) 0.95(1) no
C(25) C(26) 1.52(2) yes

loop_
_geom_torsion_atom_site_label_1
_geom_torsion_atom_site_label_2
_geom_torsion_atom_site_label_3
_geom_torsion_atom_site_label_4
_geom_torsion
_geom_torsion_publ_flag
O(2) Dy(1) O(1) N(3) 13.9(6) yes
O(3) Dy(1) O(1) N(3) -38.1(7) yes
O(4) Dy(1) O(1) N(3) 87.4(6) yes
O(5) Dy(1) O(1) N(3) 141.6(5) yes
O(6) Dy(1) O(1) N(3) 169.3(6) yes
O(7) Dy(1) O(1) N(3) -129.4(6) yes
N(1) Dy(1) O(1) N(3) -62.0(6) yes
O(1) Dy(1) O(2) C(13) -138.0(8) yes
O(3) Dy(1) O(2) C(13) 12.5(8) yes
O(4) Dy(1) O(2) C(13) 138.2(8) yes
O(5) Dy(1) O(2) C(13) 78.2(8) yes
O(6) Dy(1) O(2) C(13) 178.2(7) yes
O(7) Dy(1) O(2) C(13) -21.5(9) yes
N(1) Dy(1) O(2) C(13) -67.7(8) yes
O(1) Dy(1) O(3) C(15) 37(1) yes
O(2) Dy(1) O(3) C(15) -18.0(9) yes
O(4) Dy(1) O(3) C(15) -78.0(9) yes
O(5) Dy(1) O(3) C(15) -142.1(9) yes
O(6) Dy(1) O(3) C(15) 174.7(8) yes
O(7) Dy(1) O(3) C(15) 140.7(9) yes
N(1) Dy(1) O(3) C(15) 60.7(9) yes
O(1) Dy(1) O(4) C(18) 130.2(8) yes
O(2) Dy(1) O(4) C(18) -142.1(8) yes
O(3) Dy(1) O(4) C(18) -82.5(8) yes
O(5) Dy(1) O(4) C(18) -15.7(8) yes
O(6) Dy(1) O(4) C(18) 59.5(8) yes
O(7) Dy(1) O(4) C(18) 17.1(9) yes
N(1) Dy(1) O(4) C(18) 177.4(7) yes
O(1) Dy(1) O(5) C(20) -35.5(9) yes
O(2) Dy(1) O(5) C(20) 81.8(8) yes
O(3) Dy(1) O(5) C(20) 144.4(8) yes
O(4) Dy(1) O(5) C(20) 21.8(7) yes
O(6) Dy(1) O(5) C(20) -62.7(8) yes
O(7) Dy(1) O(5) C(20) -138.1(8) yes
N(1) Dy(1) O(5) C(20) -173.4(7) yes
O(1) Dy(1) O(6) C(23) 133.3(9) yes
O(2) Dy(1) O(6) C(23) -179.4(7) yes
O(3) Dy(1) O(6) C(23) -21(1) yes
O(4) Dy(1) O(6) C(23) -140.7(8) yes
O(5) Dy(1) O(6) C(23) -65.5(8) yes
O(7) Dy(1) O(6) C(23) 13.5(8) yes
N(1) Dy(1) O(6) C(23) 78.9(8) yes
O(1) Dy(1) O(7) C(25) -81.4(8) yes
O(2) Dy(1) O(7) C(25) 170.1(7) yes
O(3) Dy(1) O(7) C(25) 136.7(9) yes
O(4) Dy(1) O(7) C(25) 22(1) yes
O(5) Dy(1) O(7) C(25) 55.3(8) yes
O(6) Dy(1) O(7) C(25) -21.5(8) yes
N(1) Dy(1) O(7) C(25) -144.1(8) yes
O(1) Dy(1) N(1) C(1) 16.6(6) yes
O(1) Dy(1) N(1) C(5) -143.7(7) yes
O(2) Dy(1) N(1) C(1) -74.2(7) yes
O(2) Dy(1) N(1) C(5) 125.5(6) yes
O(3) Dy(1) N(1) C(1) -149.0(7) yes
O(3) Dy(1) N(1) C(5) 50.7(6) yes
O(4) Dy(1) N(1) C(1) -34.2(8) yes
O(4) Dy(1) N(1) C(5) 165.5(5) yes
O(5) Dy(1) N(1) C(1) 168.4(6) yes
O(5) Dy(1) N(1) C(5) 8.1(8) yes
O(6) Dy(1) N(1) C(1) 70.9(7) yes
O(6) Dy(1) N(1) C(5) -89.3(6) yes
O(7) Dy(1) N(1) C(1) 133.5(7) yes
O(7) Dy(1) N(1) C(5) -26.8(6) yes
N(3) Cu(1) N(2) C(6) 6.3(6) yes
N(3) Cu(1) N(2) C(10) -173.1(7) yes
N(2) Cu(1) N(3) O(1) 174.1(6) yes
N(2) Cu(1) N(3) C(11) -8.5(6) yes
Dy(1) O(1) N(3) Cu(1) -117.8(5) yes
Dy(1) O(1) N(3) C(11) 64.9(9) yes
Dy(1) O(2) C(13) C(12) 174.2(6) yes
Dy(1) O(2) C(13) C(14) -7(1) yes
Dy(1) O(3) C(15) C(14) 17(1) yes
Dy(1) O(3) C(15) C(16) -161.5(7) yes
Dy(1) O(4) C(18) C(17) -175.1(7) yes
Dy(1) O(4) C(18) C(19) 6(1) yes
Dy(1) O(5) C(20) C(19) -19(1) yes
Dy(1) O(5) C(20) C(21) 156.1(7) yes
Dy(1) O(6) C(23) C(22) 178.0(6) yes
Dy(1) O(6) C(23) C(24) -3(1) yes
Dy(1) O(7) C(25) C(24) 19(1) yes
Dy(1) O(7) C(25) C(26) -157.8(7) yes
Dy(1) N(1) C(1) C(2) -157.7(8) yes
Dy(1) N(1) C(1) C(11) 23(1) yes
C(5) N(1) C(1) C(2) 3(1) yes
C(5) N(1) C(1) C(11) -175.7(7) yes
Dy(1) N(1) C(5) C(4) 161.2(7) yes
Dy(1) N(1) C(5) H(4) -17(1) no
C(1) N(1) C(5) C(4) 0(1) yes
C(1) N(1) C(5) H(4) -179(1) no
Cu(1) N(2) C(6) C(7) -178.3(7) yes
Cu(1) N(2) C(6) C(11) -3(1) yes
C(10) N(2) C(6) C(7) 1(1) yes
C(10) N(2) C(6) C(11) 175.7(7) yes
Cu(1) N(2) C(10) C(9) 177.9(7) yes
Cu(1) N(2) C(10) H(8) 0(1) no
C(6) N(2) C(10) C(9) -1(1) yes
Cu(1) N(3) C(11) C(1) -172.8(6) yes
Cu(1) N(3) C(11) C(6) 8.7(9) yes
O(1) N(3) C(11) C(1) 4(1) yes
O(1) N(3) C(11) C(6) -173.7(7) yes
N(1) C(1) C(2) C(3) -1(1) yes
N(1) C(1) C(2) H(1) 178(1) no
C(11) C(1) C(2) C(3) 177.5(8) yes
C(11) C(1) C(2) H(1) -2(1) no
N(1) C(1) C(11) N(3) -47(1) yes
N(1) C(1) C(11) C(6) 131(1) yes
C(2) C(1) C(11) N(3) 134.1(9) yes
C(2) C(1) C(11) C(6) -47(1) yes
C(1) C(2) C(3) C(4) -2(1) yes
C(1) C(2) C(3) H(2) 178(1) no
H(1) C(2) C(3) C(4) 177(1) no
H(1) C(2) C(3) H(2) -1(1) no
C(2) C(3) C(4) C(5) 4(1) yes
C(2) C(3) C(4) H(3) -176(1) no
H(2) C(3) C(4) C(5) -176(1) no
H(2) C(3) C(4) H(3) 1(1) no
C(3) C(4) C(5) N(1) -3(1) yes
C(3) C(4) C(5) H(4) 175(1) no
H(3) C(4) C(5) N(1) 178(1) no
H(3) C(4) C(5) H(4) -2(1) no
N(2) C(6) C(7) C(8) -1(1) yes
N(2) C(6) C(7) H(5) 177(1) no
C(11) C(6) C(7) C(8) -175.7(9) yes
C(11) C(6) C(7) H(5) 3(1) no
N(2) C(6) C(11) N(3) -3(1) yes
N(2) C(6) C(11) C(1) 178.4(8) yes
C(7) C(6) C(11) N(3) 171.3(8) yes
C(7) C(6) C(11) C(1) -7(1) yes
C(6) C(7) C(8) C(9) 2(1) yes
C(6) C(7) C(8) H(6) -179(1) no
H(5) C(7) C(8) C(9) -176(1) no
H(5) C(7) C(8) H(6) 2(1) no
C(7) C(8) C(9) C(10) -2(1) yes
C(7) C(8) C(9) H(7) -179(1) no
H(6) C(8) C(9) C(10) 178(1) no
H(6) C(8) C(9) H(7) 2(1) no
C(8) C(9) C(10) N(2) 2(1) yes
C(8) C(9) C(10) H(8) -179(1) no
H(7) C(9) C(10) N(2) 178(1) no
H(7) C(9) C(10) H(8) -2(1) no
F(1) C(12) C(13) O(2) 69(1) yes
F(1) C(12) C(13) C(14) -109(1) yes
F(2) C(12) C(13) O(2) -47(1) yes
F(2) C(12) C(13) C(14) 133(1) yes
F(3) C(12) C(13) O(2) -168.8(9) yes
F(3) C(12) C(13) C(14) 12(1) yes
O(2) C(13) C(14) C(15) -2(1) yes
O(2) C(13) C(14) H(9) 178(1) no
C(12) C(13) C(14) C(15) 176.2(9) yes
C(12) C(13) C(14) H(9) -3(1) no
C(13) C(14) C(15) O(3) -2(1) yes
C(13) C(14) C(15) C(16) 176.5(9) yes
H(9) C(14) C(15) O(3) 176(1) no
H(9) C(14) C(15) C(16) -4(1) no
O(3) C(15) C(16) F(4) 66(1) yes
O(3) C(15) C(16) F(5) -169(1) yes
O(3) C(15) C(16) F(6) -50(1) yes
C(14) C(15) C(16) F(4) -112(1) yes
C(14) C(15) C(16) F(5) 10(1) yes
C(14) C(15) C(16) F(6) 130(1) yes
F(7) C(17) C(18) O(4) -84(1) yes
F(7) C(17) C(18) C(19) 94(1) yes
F(8) C(17) C(18) O(4) 161(1) yes
F(8) C(17) C(18) C(19) -19(1) yes
F(9) C(17) C(18) O(4) 38(1) yes
F(9) C(17) C(18) C(19) -142(1) yes
O(4) C(18) C(19) C(20) 8(1) yes
O(4) C(18) C(19) H(10) -173(1) no
C(17) C(18) C(19) C(20) -170.3(8) yes
C(17) C(18) C(19) H(10) 7(1) no
C(18) C(19) C(20) O(5) -1(1) yes
C(18) C(19) C(20) C(21) -176.9(9) yes
H(10) C(19) C(20) C(21) 5(1) no
O(5) C(20) C(21) F(10) 4(1) yes
O(5) C(20) C(21) F(11) 124(1) yes
O(5) C(20) C(21) F(12) -116(1) yes
C(19) C(20) C(21) F(11) -60(1) yes
C(19) C(20) C(21) F(12) 58(1) yes
F(13) C(22) C(23) O(6) -55(1) yes
F(13) C(22) C(23) C(24) 125(1) yes
F(14) C(22) C(23) O(6) 59(1) yes
F(14) C(22) C(23) C(24) -118(1) yes
F(15) C(22) C(23) O(6) -178(1) yes
F(15) C(22) C(23) C(24) 3(1) yes
O(6) C(23) C(24) C(25) -8(1) yes
O(6) C(23) C(24) H(11) 169(1) no
C(22) C(23) C(24) C(25) 169.5(9) yes
C(22) C(23) C(24) H(11) -11(1) no
C(23) C(24) C(25) O(7) 1(1) yes
C(23) C(24) C(25) C(26) 178.8(9) yes
H(11) C(24) C(25) O(7) -177(1) no
H(11) C(24) C(25) C(26) 0(1) no
O(7) C(25) C(26) F(16) -170.7(9) yes
O(7) C(25) C(26) F(17) -50(1) yes
O(7) C(25) C(26) F(18) 69(1) yes
C(24) C(25) C(26) F(16) 11(1) yes
C(24) C(25) C(26) F(17) 131(1) yes
C(24) C(25) C(26) F(18) -108(1) yes
